data_4119036
loop_
_publ_author_name
'Carolin Ziebart'
'Christopher Federsel'
'Pazhamalai Anbarasan'
'Ralf Jackstell'
'Wolfgang Baumann'
'Anke Spannenberg'
'Matthias Beller'

_publ_section_title
;
 Well-Defined Iron Catalyst for Improved Hydrogenation of Carbon Dioxide
 and Bicarbonate
;
_journal_name_full 'Journal of the American Chemical Society'
_journal_page_first 20701
_journal_page_last 20704
_journal_paper_doi 10.1021/ja307924a
_journal_volume 134
_journal_year 2012
_chemical_formula_sum 'C54 H42 P4'
_chemical_formula_weight 814.76
_chemical_name_systematic
; 
 ? 
;
_space_group_IT_number 2
_symmetry_cell_setting triclinic
_symmetry_space_group_name_Hall '-P 1'
_symmetry_space_group_name_H-M 'P -1'
_atom_sites_solution_hydrogens geom
_atom_sites_solution_primary direct
_atom_sites_solution_secondary difmap
_audit_creation_method SHELXL-97
_cell_angle_alpha 102.458(3)
_cell_angle_beta 90.654(3)
_cell_angle_gamma 92.795(3)
_cell_formula_units_Z 2
_cell_length_a 10.4689(3)
_cell_length_b 13.1486(4)
_cell_length_c 15.6192(5)
_cell_measurement_reflns_used 7335
_cell_measurement_temperature 150(2)
_cell_measurement_theta_max 29.66
_cell_measurement_theta_min 1.81
_cell_volume 2096.35(11)
_computing_cell_refinement X-AREA
_computing_data_collection 'X-AREA (Stoe & Cie, 2005)'
_computing_data_reduction X-AREA
_computing_molecular_graphics 'XP in SHELXTL'
_computing_structure_refinement 'SHELXL-97 (Sheldrick, 2008)'
_computing_structure_solution 'SHELXS-97 (Sheldrick, 2008)'
_diffrn_ambient_temperature 150(2)
_diffrn_measured_fraction_theta_full 1.000
_diffrn_measured_fraction_theta_max 1.000
_diffrn_measurement_device_type 'STOE IPDS II'
_diffrn_measurement_method \w
_diffrn_radiation_monochromator graphite
_diffrn_radiation_source 'fine-focus sealed tube'
_diffrn_radiation_type MoK\a
_diffrn_radiation_wavelength 0.71073
_diffrn_reflns_av_R_equivalents 0.0277
_diffrn_reflns_av_sigmaI/netI 0.0339
_diffrn_reflns_limit_h_max 13
_diffrn_reflns_limit_h_min -13
_diffrn_reflns_limit_k_max 17
_diffrn_reflns_limit_k_min -17
_diffrn_reflns_limit_l_max 20
_diffrn_reflns_limit_l_min -20
_diffrn_reflns_number 33738
_diffrn_reflns_theta_full 27.50
_diffrn_reflns_theta_max 27.50
_diffrn_reflns_theta_min 1.84
_exptl_absorpt_coefficient_mu 0.218
_exptl_absorpt_correction_T_max 0.9880
_exptl_absorpt_correction_T_min 0.9169
_exptl_absorpt_correction_type numerical
_exptl_absorpt_process_details 'X-SHAPE and X-RED32 (Stoe & Cie, 2005)'
_exptl_crystal_colour colourless
_exptl_crystal_density_diffrn 1.291
_exptl_crystal_description prism
_exptl_crystal_F_000 852
_exptl_crystal_size_max 0.50
_exptl_crystal_size_mid 0.40
_exptl_crystal_size_min 0.15
_refine_diff_density_max 0.389
_refine_diff_density_min -0.174
_refine_diff_density_rms 0.041
_refine_ls_extinction_method none
_refine_ls_goodness_of_fit_ref 0.909
_refine_ls_hydrogen_treatment constr
_refine_ls_matrix_type full
_refine_ls_number_parameters 523
_refine_ls_number_reflns 9636
_refine_ls_number_restraints 0
_refine_ls_restrained_S_all 0.909
_refine_ls_R_factor_all 0.0430
_refine_ls_R_factor_gt 0.0299
_refine_ls_shift/su_max 0.001
_refine_ls_shift/su_mean 0.000
_refine_ls_structure_factor_coef Fsqd
_refine_ls_weighting_details 'calc w=1/[\s^2^(Fo^2^)+(0.0477P)^2^+0.0000P] where P=(Fo^2^+2Fc^2^)/3'
_refine_ls_weighting_scheme calc
_refine_ls_wR_factor_gt 0.0708
_refine_ls_wR_factor_ref 0.0732
_reflns_number_gt 7430
_reflns_number_total 9636
_reflns_threshold_expression >2sigma(I)
_cod_data_source_file ja307924a_si_002.cif
_cod_data_source_block ks1269
_cod_database_code 4119036

loop_
_symmetry_equiv_pos_as_xyz
'x, y, z'
'-x, -y, -z'

loop_
_atom_site_label
_atom_site_type_symbol
_atom_site_fract_x
_atom_site_fract_y
_atom_site_fract_z
_atom_site_U_iso_or_equiv
_atom_site_adp_type
_atom_site_occupancy
_atom_site_symmetry_multiplicity
_atom_site_calc_flag
_atom_site_refinement_flags
C1 C 0.28824(13) 0.05289(10) 0.18183(8) 0.0258(3) Uani 1 1 d .
C2 C 0.27320(14) 0.08523(11) 0.10297(9) 0.0326(3) Uani 1 1 d .
H2 H 0.3187 0.1465 0.0947 0.039 Uiso 1 1 calc R
C3 C 0.19285(16) 0.02909(13) 0.03673(10) 0.0403(4) Uani 1 1 d .
H3 H 0.1846 0.0512 -0.0170 0.048 Uiso 1 1 calc R
C4 C 0.12466(16) -0.05905(13) 0.04878(11) 0.0423(4) Uani 1 1 d .
H4 H 0.0689 -0.0973 0.0035 0.051 Uiso 1 1 calc R
C5 C 0.13742(15) -0.09165(12) 0.12665(10) 0.0380(3) Uani 1 1 d .
H5 H 0.0900 -0.1521 0.1349 0.046 Uiso 1 1 calc R
C6 C 0.21916(14) -0.03642(11) 0.19278(9) 0.0313(3) Uani 1 1 d .
H6 H 0.2281 -0.0597 0.2459 0.038 Uiso 1 1 calc R
C7 C 0.34335(14) 0.10895(9) 0.36727(8) 0.0267(3) Uani 1 1 d .
C8 C 0.21391(15) 0.11307(11) 0.38638(9) 0.0328(3) Uani 1 1 d .
H8 H 0.1535 0.1189 0.3420 0.039 Uiso 1 1 calc R
C9 C 0.17228(17) 0.10878(13) 0.46950(11) 0.0427(4) Uani 1 1 d .
H9 H 0.0836 0.1107 0.4816 0.051 Uiso 1 1 calc R
C10 C 0.25939(19) 0.10172(12) 0.53485(10) 0.0440(4) Uani 1 1 d .
H10 H 0.2307 0.0989 0.5918 0.053 Uiso 1 1 calc R
C11 C 0.38750(18) 0.09886(12) 0.51720(10) 0.0426(4) Uani 1 1 d .
H11 H 0.4475 0.0943 0.5622 0.051 Uiso 1 1 calc R
C12 C 0.43002(16) 0.10257(11) 0.43366(9) 0.0337(3) Uani 1 1 d .
H12 H 0.5189 0.1007 0.4220 0.040 Uiso 1 1 calc R
C13 C 0.54448(13) 0.06007(9) 0.24782(8) 0.0222(2) Uani 1 1 d .
C14 C 0.54026(14) -0.04840(10) 0.24001(9) 0.0282(3) Uani 1 1 d .
H14 H 0.4608 -0.0845 0.2451 0.034 Uiso 1 1 calc R
C15 C 0.64959(15) -0.10336(10) 0.22515(9) 0.0314(3) Uani 1 1 d .
H15 H 0.6452 -0.1768 0.2195 0.038 Uiso 1 1 calc R
C16 C 0.76556(15) -0.05125(11) 0.21845(9) 0.0312(3) Uani 1 1 d .
H16 H 0.8410 -0.0890 0.2080 0.037 Uiso 1 1 calc R
C17 C 0.77223(13) 0.05605(10) 0.22692(9) 0.0269(3) Uani 1 1 d .
H17 H 0.8526 0.0913 0.2229 0.032 Uiso 1 1 calc R
C18 C 0.66225(12) 0.11299(9) 0.24122(7) 0.0209(2) Uani 1 1 d .
C19 C 0.64417(12) 0.25942(9) 0.13330(7) 0.0200(2) Uani 1 1 d .
C20 C 0.60867(13) 0.16941(10) 0.07049(8) 0.0249(3) Uani 1 1 d .
H20 H 0.6014 0.1042 0.0875 0.030 Uiso 1 1 calc R
C21 C 0.58380(14) 0.17311(10) -0.01611(8) 0.0285(3) Uani 1 1 d .
H21 H 0.5577 0.1111 -0.0574 0.034 Uiso 1 1 calc R
C22 C 0.59685(14) 0.26645(11) -0.04240(8) 0.0296(3) Uani 1 1 d .
H22 H 0.5824 0.2688 -0.1021 0.035 Uiso 1 1 calc R
C23 C 0.63119(14) 0.35683(10) 0.01875(8) 0.0281(3) Uani 1 1 d .
H23 H 0.6404 0.4211 0.0004 0.034 Uiso 1 1 calc R
C24 C 0.65253(12) 0.35545(9) 0.10675(8) 0.0225(2) Uani 1 1 d .
C25 C 0.84039(12) 0.28456(9) 0.26869(8) 0.0206(2) Uani 1 1 d .
C26 C 0.92519(13) 0.29052(10) 0.20167(8) 0.0256(3) Uani 1 1 d .
H26 H 0.8938 0.2786 0.1428 0.031 Uiso 1 1 calc R
C27 C 1.05442(13) 0.31361(11) 0.21944(9) 0.0297(3) Uani 1 1 d .
H27 H 1.1111 0.3176 0.1731 0.036 Uiso 1 1 calc R
C28 C 1.10076(13) 0.33087(11) 0.30471(9) 0.0318(3) Uani 1 1 d .
H28 H 1.1894 0.3467 0.3171 0.038 Uiso 1 1 calc R
C29 C 1.01775(13) 0.32502(11) 0.37244(9) 0.0281(3) Uani 1 1 d .
H29 H 1.0505 0.3365 0.4309 0.034 Uiso 1 1 calc R
C30 C 0.88764(12) 0.30265(9) 0.35596(8) 0.0223(2) Uani 1 1 d .
C31 C 0.72336(12) 0.42374(10) 0.47873(8) 0.0230(2) Uani 1 1 d .
C32 C 0.64894(14) 0.44438(11) 0.55335(8) 0.0298(3) Uani 1 1 d .
H32 H 0.6290 0.3902 0.5834 0.036 Uiso 1 1 calc R
C33 C 0.60373(14) 0.54201(12) 0.58433(9) 0.0348(3) Uani 1 1 d .
H33 H 0.5540 0.5552 0.6356 0.042 Uiso 1 1 calc R
C34 C 0.63144(15) 0.62062(11) 0.54011(10) 0.0367(3) Uani 1 1 d .
H34 H 0.5997 0.6878 0.5607 0.044 Uiso 1 1 calc R
C35 C 0.70493(15) 0.60182(11) 0.46635(10) 0.0344(3) Uani 1 1 d .
H35 H 0.7243 0.6563 0.4366 0.041 Uiso 1 1 calc R
C36 C 0.75094(13) 0.50372(10) 0.43525(9) 0.0276(3) Uani 1 1 d .
H36 H 0.8013 0.4912 0.3842 0.033 Uiso 1 1 calc R
C37 C 0.87060(13) 0.27770(10) 0.53627(8) 0.0237(3) Uani 1 1 d .
C38 C 0.86510(14) 0.18183(10) 0.56096(9) 0.0283(3) Uani 1 1 d .
H38 H 0.8125 0.1255 0.5283 0.034 Uiso 1 1 calc R
C39 C 0.93609(15) 0.16796(11) 0.63304(9) 0.0332(3) Uani 1 1 d .
H39 H 0.9325 0.1021 0.6489 0.040 Uiso 1 1 calc R
C40 C 1.01159(14) 0.24945(12) 0.68142(9) 0.0336(3) Uani 1 1 d .
H40 H 1.0602 0.2398 0.7305 0.040 Uiso 1 1 calc R
C41 C 1.01649(14) 0.34526(12) 0.65843(9) 0.0317(3) Uani 1 1 d .
H41 H 1.0682 0.4015 0.6920 0.038 Uiso 1 1 calc R
C42 C 0.94631(13) 0.35956(11) 0.58671(8) 0.0275(3) Uani 1 1 d .
H42 H 0.9498 0.4259 0.5717 0.033 Uiso 1 1 calc R
C43 C 0.77236(13) 0.55824(10) 0.12362(8) 0.0252(3) Uani 1 1 d .
C44 C 0.90431(14) 0.55283(11) 0.11778(9) 0.0326(3) Uani 1 1 d .
H44 H 0.9471 0.5068 0.1462 0.039 Uiso 1 1 calc R
C45 C 0.97430(16) 0.61396(13) 0.07095(10) 0.0410(4) Uani 1 1 d .
H45 H 1.0644 0.6091 0.0671 0.049 Uiso 1 1 calc R
C46 C 0.91320(18) 0.68163(12) 0.03011(10) 0.0427(4) Uani 1 1 d .
H46 H 0.9612 0.7238 -0.0016 0.051 Uiso 1 1 calc R
C47 C 0.78231(18) 0.68810(12) 0.03536(10) 0.0413(4) Uani 1 1 d .
H47 H 0.7401 0.7346 0.0070 0.050 Uiso 1 1 calc R
C48 C 0.71212(15) 0.62678(11) 0.08198(9) 0.0327(3) Uani 1 1 d .
H48 H 0.6220 0.6317 0.0854 0.039 Uiso 1 1 calc R
C49 C 0.53267(13) 0.53393(10) 0.20266(8) 0.0261(3) Uani 1 1 d .
C50 C 0.52798(15) 0.63195(11) 0.25922(9) 0.0314(3) Uani 1 1 d .
H50 H 0.6042 0.6652 0.2879 0.038 Uiso 1 1 calc R
C51 C 0.41388(17) 0.68099(12) 0.27390(10) 0.0381(4) Uani 1 1 d .
H51 H 0.4126 0.7484 0.3112 0.046 Uiso 1 1 calc R
C52 C 0.30210(17) 0.63239(14) 0.23464(11) 0.0435(4) Uani 1 1 d .
H52 H 0.2237 0.6659 0.2450 0.052 Uiso 1 1 calc R
C53 C 0.30439(16) 0.53483(13) 0.18020(11) 0.0424(4) Uani 1 1 d .
H53 H 0.2271 0.5009 0.1537 0.051 Uiso 1 1 calc R
C54 C 0.41914(14) 0.48566(11) 0.16381(10) 0.0335(3) Uani 1 1 d .
H54 H 0.4198 0.4187 0.1258 0.040 Uiso 1 1 calc R
P1 P 0.66704(3) 0.25593(2) 0.250241(19) 0.01880(7) Uani 1 1 d .
P2 P 0.39903(3) 0.13475(2) 0.26311(2) 0.02348(8) Uani 1 1 d .
P3 P 0.68892(3) 0.47630(2) 0.18962(2) 0.02326(8) Uani 1 1 d .
P4 P 0.77088(3) 0.28997(2) 0.44169(2) 0.02274(7) Uani 1 1 d .

loop_
_atom_site_aniso_label
_atom_site_aniso_U_11
_atom_site_aniso_U_22
_atom_site_aniso_U_33
_atom_site_aniso_U_23
_atom_site_aniso_U_13
_atom_site_aniso_U_12
C1 0.0221(7) 0.0281(6) 0.0270(6) 0.0056(5) 0.0000(5) 0.0008(5)
C2 0.0291(8) 0.0350(7) 0.0358(7) 0.0123(6) -0.0027(6) 0.0033(6)
C3 0.0379(9) 0.0494(9) 0.0341(7) 0.0090(7) -0.0087(6) 0.0090(7)
C4 0.0310(8) 0.0466(9) 0.0434(8) -0.0023(7) -0.0123(7) 0.0018(7)
C5 0.0275(8) 0.0370(8) 0.0453(8) 0.0016(6) -0.0012(6) -0.0067(6)
C6 0.0277(7) 0.0332(7) 0.0318(7) 0.0060(5) 0.0017(6) -0.0041(6)
C7 0.0337(8) 0.0188(6) 0.0269(6) 0.0033(5) 0.0028(5) 0.0022(5)
C8 0.0346(8) 0.0308(7) 0.0322(7) 0.0039(6) 0.0052(6) 0.0049(6)
C9 0.0454(10) 0.0404(8) 0.0422(8) 0.0064(7) 0.0171(7) 0.0089(7)
C10 0.0659(12) 0.0375(8) 0.0304(7) 0.0083(6) 0.0162(7) 0.0135(8)
C11 0.0623(11) 0.0378(8) 0.0292(7) 0.0080(6) 0.0005(7) 0.0148(7)
C12 0.0392(9) 0.0317(7) 0.0302(7) 0.0057(6) 0.0006(6) 0.0073(6)
C13 0.0255(7) 0.0214(6) 0.0195(5) 0.0048(4) -0.0022(5) -0.0004(5)
C14 0.0324(8) 0.0222(6) 0.0306(6) 0.0083(5) -0.0019(5) -0.0028(5)
C15 0.0422(9) 0.0190(6) 0.0335(7) 0.0070(5) -0.0020(6) 0.0033(6)
C16 0.0343(8) 0.0275(7) 0.0338(7) 0.0094(5) 0.0025(6) 0.0102(6)
C17 0.0256(7) 0.0257(6) 0.0304(6) 0.0081(5) 0.0008(5) 0.0021(5)
C18 0.0256(7) 0.0200(5) 0.0177(5) 0.0056(4) -0.0023(5) 0.0007(5)
C19 0.0180(6) 0.0233(6) 0.0194(5) 0.0060(4) -0.0020(4) 0.0011(5)
C20 0.0288(7) 0.0227(6) 0.0236(6) 0.0058(5) -0.0012(5) 0.0000(5)
C21 0.0332(8) 0.0282(6) 0.0222(6) 0.0018(5) -0.0033(5) 0.0002(5)
C22 0.0348(8) 0.0351(7) 0.0199(6) 0.0081(5) -0.0032(5) 0.0038(6)
C23 0.0340(8) 0.0276(6) 0.0253(6) 0.0116(5) -0.0028(5) 0.0013(5)
C24 0.0227(6) 0.0228(6) 0.0227(6) 0.0065(5) -0.0024(5) 0.0008(5)
C25 0.0209(6) 0.0181(5) 0.0232(6) 0.0054(4) -0.0021(5) -0.0001(4)
C26 0.0257(7) 0.0289(6) 0.0227(6) 0.0073(5) -0.0012(5) 0.0000(5)
C27 0.0242(7) 0.0370(7) 0.0295(6) 0.0105(6) 0.0036(5) -0.0004(6)
C28 0.0192(7) 0.0417(8) 0.0351(7) 0.0113(6) -0.0030(5) -0.0038(6)
C29 0.0256(7) 0.0338(7) 0.0250(6) 0.0076(5) -0.0060(5) -0.0022(5)
C30 0.0237(7) 0.0208(6) 0.0229(6) 0.0063(5) -0.0019(5) -0.0005(5)
C31 0.0209(6) 0.0263(6) 0.0217(6) 0.0058(5) -0.0045(5) -0.0009(5)
C32 0.0275(7) 0.0387(7) 0.0245(6) 0.0101(5) -0.0022(5) 0.0013(6)
C33 0.0288(8) 0.0452(8) 0.0261(6) -0.0019(6) -0.0036(5) 0.0054(6)
C34 0.0334(8) 0.0303(7) 0.0400(8) -0.0062(6) -0.0118(6) 0.0042(6)
C35 0.0373(8) 0.0254(7) 0.0401(8) 0.0076(6) -0.0095(6) -0.0033(6)
C36 0.0274(7) 0.0279(6) 0.0279(6) 0.0080(5) -0.0028(5) -0.0025(5)
C37 0.0242(7) 0.0273(6) 0.0216(6) 0.0095(5) 0.0011(5) 0.0016(5)
C38 0.0309(8) 0.0276(6) 0.0282(6) 0.0096(5) 0.0061(5) 0.0033(5)
C39 0.0376(8) 0.0352(7) 0.0335(7) 0.0192(6) 0.0102(6) 0.0121(6)
C40 0.0291(8) 0.0516(9) 0.0254(6) 0.0181(6) 0.0022(5) 0.0112(6)
C41 0.0274(7) 0.0434(8) 0.0253(6) 0.0113(6) -0.0016(5) -0.0024(6)
C42 0.0277(7) 0.0311(7) 0.0254(6) 0.0112(5) -0.0018(5) -0.0024(5)
C43 0.0309(7) 0.0211(6) 0.0228(6) 0.0039(5) -0.0008(5) -0.0026(5)
C44 0.0320(8) 0.0335(7) 0.0310(7) 0.0042(6) 0.0009(6) 0.0000(6)
C45 0.0357(9) 0.0473(9) 0.0353(8) 0.0010(7) 0.0079(6) -0.0100(7)
C46 0.0576(11) 0.0385(8) 0.0286(7) 0.0045(6) 0.0071(7) -0.0207(7)
C47 0.0592(11) 0.0315(7) 0.0359(8) 0.0152(6) -0.0004(7) -0.0060(7)
C48 0.0366(8) 0.0302(7) 0.0340(7) 0.0139(6) -0.0009(6) -0.0011(6)
C49 0.0311(7) 0.0266(6) 0.0233(6) 0.0109(5) 0.0028(5) 0.0016(5)
C50 0.0397(8) 0.0292(7) 0.0274(6) 0.0108(5) 0.0042(6) 0.0025(6)
C51 0.0531(10) 0.0347(8) 0.0312(7) 0.0145(6) 0.0147(7) 0.0130(7)
C52 0.0403(9) 0.0524(10) 0.0470(9) 0.0270(8) 0.0189(7) 0.0177(8)
C53 0.0307(8) 0.0508(9) 0.0510(9) 0.0228(8) 0.0044(7) 0.0014(7)
C54 0.0317(8) 0.0335(7) 0.0371(7) 0.0118(6) 0.0012(6) 0.0005(6)
P1 0.01985(16) 0.01827(14) 0.01856(14) 0.00510(11) -0.00210(11) -0.00069(11)
P2 0.02320(17) 0.02087(15) 0.02687(16) 0.00684(12) -0.00100(13) -0.00105(12)
P3 0.02773(18) 0.02088(15) 0.02205(15) 0.00723(12) -0.00345(12) -0.00065(12)
P4 0.02325(17) 0.02422(16) 0.02157(15) 0.00774(12) -0.00189(12) -0.00264(12)

loop_
_atom_type_symbol
_atom_type_description
_atom_type_scat_dispersion_real
_atom_type_scat_dispersion_imag
_atom_type_scat_source
C C 0.0033 0.0016 'International Tables Vol C Tables 4.2.6.8 and 6.1.1.4'
H H 0.0000 0.0000 'International Tables Vol C Tables 4.2.6.8 and 6.1.1.4'
P P 0.1023 0.0942 'International Tables Vol C Tables 4.2.6.8 and 6.1.1.4'

loop_
_geom_angle_atom_site_label_1
_geom_angle_atom_site_label_2
_geom_angle_atom_site_label_3
_geom_angle
C6 C1 C2 118.50(13)
C6 C1 P2 125.68(10)
C2 C1 P2 115.81(10)
C3 C2 C1 120.82(14)
C4 C3 C2 119.94(15)
C3 C4 C5 120.03(14)
C4 C5 C6 120.23(14)
C5 C6 C1 120.46(14)
C12 C7 C8 118.62(13)
C12 C7 P2 120.66(11)
C8 C7 P2 119.84(11)
C9 C8 C7 120.62(15)
C10 C9 C8 120.20(16)
C11 C10 C9 119.79(14)
C10 C11 C12 120.34(15)
C7 C12 C11 120.42(15)
C18 C13 C14 119.17(12)
C18 C13 P2 118.84(9)
C14 C13 P2 121.97(10)
C15 C14 C13 121.03(13)
C14 C15 C16 119.79(12)
C15 C16 C17 120.17(13)
C16 C17 C18 120.86(13)
C17 C18 C13 118.97(11)
C17 C18 P1 122.02(10)
C13 C18 P1 119.00(9)
C20 C19 C24 118.22(11)
C20 C19 P1 121.43(9)
C24 C19 P1 120.16(9)
C21 C20 C19 121.41(12)
C22 C21 C20 120.13(12)
C21 C22 C23 119.51(12)
C22 C23 C24 121.30(12)
C23 C24 C19 119.34(11)
C23 C24 P3 121.55(10)
C19 C24 P3 119.10(9)
C26 C25 C30 119.18(12)
C26 C25 P1 123.47(9)
C30 C25 P1 117.35(9)
C27 C26 C25 121.02(12)
C28 C27 C26 119.82(12)
C27 C28 C29 120.02(13)
C30 C29 C28 120.98(12)
C29 C30 C25 118.97(11)
C29 C30 P4 123.88(9)
C25 C30 P4 117.11(9)
C36 C31 C32 118.65(12)
C36 C31 P4 124.43(10)
C32 C31 P4 116.84(10)
C33 C32 C31 121.18(13)
C32 C33 C34 119.49(14)
C35 C34 C33 120.20(14)
C34 C35 C36 120.40(14)
C35 C36 C31 120.08(13)
C38 C37 C42 118.42(12)
C38 C37 P4 117.60(10)
C42 C37 P4 123.91(10)
C39 C38 C37 120.52(13)
C40 C39 C38 120.18(13)
C39 C40 C41 119.89(13)
C40 C41 C42 120.23(13)
C41 C42 C37 120.74(13)
C44 C43 C48 118.49(13)
C44 C43 P3 117.37(10)
C48 C43 P3 124.10(11)
C45 C44 C43 120.79(15)
C46 C45 C44 120.03(16)
C45 C46 C47 119.94(14)
C46 C47 C48 120.09(15)
C47 C48 C43 120.66(15)
C54 C49 C50 118.29(13)
C54 C49 P3 124.82(11)
C50 C49 P3 116.83(11)
C51 C50 C49 120.91(14)
C52 C51 C50 120.14(14)
C51 C52 C53 119.77(15)
C52 C53 C54 120.48(16)
C49 C54 C53 120.38(14)
C25 P1 C19 102.87(5)
C25 P1 C18 99.11(6)
C19 P1 C18 99.73(5)
C7 P2 C1 103.37(6)
C7 P2 C13 101.11(6)
C1 P2 C13 101.72(6)
C49 P3 C24 101.97(6)
C49 P3 C43 101.44(6)
C24 P3 C43 101.34(6)
C31 P4 C37 99.97(6)
C31 P4 C30 102.28(6)
C37 P4 C30 104.15(6)

loop_
_geom_bond_atom_site_label_1
_geom_bond_atom_site_label_2
_geom_bond_distance
C1 C6 1.3922(19)
C1 C2 1.3966(19)
C1 P2 1.8359(13)
C2 C3 1.383(2)
C3 C4 1.380(2)
C4 C5 1.381(2)
C5 C6 1.386(2)
C7 C12 1.389(2)
C7 C8 1.392(2)
C7 P2 1.8280(13)
C8 C9 1.386(2)
C9 C10 1.382(3)
C10 C11 1.373(3)
C11 C12 1.393(2)
C13 C18 1.4018(18)
C13 C14 1.4034(17)
C13 P2 1.8420(13)
C14 C15 1.379(2)
C15 C16 1.381(2)
C16 C17 1.3866(18)
C17 C18 1.3977(18)
C18 P1 1.8523(12)
C19 C20 1.3961(17)
C19 C24 1.4107(17)
C19 P1 1.8501(12)
C20 C21 1.3860(18)
C21 C22 1.3770(19)
C22 C23 1.3836(19)
C23 C24 1.3942(17)
C24 P3 1.8407(13)
C25 C26 1.3927(18)
C25 C30 1.4116(16)
C25 P1 1.8420(13)
C26 C27 1.3837(19)
C27 C28 1.3801(19)
C28 C29 1.389(2)
C29 C30 1.3887(19)
C30 P4 1.8517(13)
C31 C36 1.3905(18)
C31 C32 1.3942(18)
C31 P4 1.8245(13)
C32 C33 1.379(2)
C33 C34 1.383(2)
C34 C35 1.377(2)
C35 C36 1.388(2)
C37 C38 1.3943(18)
C37 C42 1.3943(18)
C37 P4 1.8391(13)
C38 C39 1.391(2)
C39 C40 1.378(2)
C40 C41 1.381(2)
C41 C42 1.3841(19)
C43 C44 1.390(2)
C43 C48 1.3899(19)
C43 P3 1.8424(13)
C44 C45 1.388(2)
C45 C46 1.378(3)
C46 C47 1.379(3)
C47 C48 1.388(2)
C49 C54 1.388(2)
C49 C50 1.4000(19)
C49 P3 1.8312(14)
C50 C51 1.383(2)
C51 C52 1.377(3)
C52 C53 1.379(2)
C53 C54 1.392(2)

loop_
_cod_related_entry_id
_cod_related_entry_database
_cod_related_entry_code
1 ChemSpider 10153509
